data_2200930
loop_
_publ_author_name
'Esser, Lothar'
'De Brabander, Jef K.'

_publ_section_title
;2-[(7<i>R</i>,9<i>S</i>,10<i>R</i>,12<i>E</i>)-4,9-Dihydroxy-10-methyl-5-oxo-7,8,9,10,11,14-hexahydro-5<i>H</i>-6-oxa-benzocyclododecen-7-yl]ethyl
 octanoate
;
_journal_issue 2
_journal_name_full 'Acta Crystallographica Section E'
_journal_page_first o142
_journal_page_last o144
_journal_paper_doi 10.1107/S1600536802000466
_journal_volume 58
_journal_year 2002
_chemical_formula_iupac 'C26 H38 O6'
_chemical_formula_moiety 'C26 H38 O6'
_chemical_formula_sum 'C26 H38 O6'
_chemical_formula_weight 446.56
_chemical_name_common
;
 Octanoic acid derivative of a macrocyclic salicylate
;
_chemical_name_systematic
;
2-[(7R,9S,10R,12E)-4,9-Dihydroxy-10-methyl-5-oxo-7,8,9,10,11,14-hexahydro-5H-
6-oxa-benzocyclododecen-7-yl]ethyl octanoate
;
_space_group_IT_number 4
_symmetry_cell_setting monoclinic
_symmetry_space_group_name_Hall 'P 2yb'
_symmetry_space_group_name_H-M 'P 1 21 1'
_atom_sites_solution_hydrogens geom
_atom_sites_solution_primary direct
_atom_sites_solution_secondary difmap
_cell_angle_alpha 90.00
_cell_angle_beta 98.8586(7)
_cell_angle_gamma 90.00
_cell_formula_units_Z 4
_cell_length_a 14.7661(3)
_cell_length_b 10.5226(2)
_cell_length_c 16.8753(5)
_cell_measurement_reflns_used 16547
_cell_measurement_temperature 293(2)
_cell_measurement_theta_max 23.49
_cell_measurement_theta_min .994
_cell_volume 2590.77(11)
_computing_cell_refinement 'DENZO (Otwinowski & Minor, 1997)'
_computing_data_collection 'COLLECT (Nonius, 1999)'
_computing_data_reduction 'DENZO and SCALEPACK (Otwinoswki & Minor, 1997)'
_computing_molecular_graphics 'PLATON98 (Spek, 1999) and ORTEP-3 (Farrugia, 1997)'
_computing_structure_refinement 'SHELXL97 (Sheldrick, 1997)'
_computing_structure_solution 'SHELXS97 (Sheldrick, 1997)'
_diffrn_ambient_temperature 293(2)
_diffrn_measured_fraction_theta_full .994
_diffrn_measured_fraction_theta_max .994
_diffrn_measurement_device_type 'Nonius KappaCCD'
_diffrn_measurement_method \f
_diffrn_radiation_monochromator graphite
_diffrn_radiation_source 'fine-focus sealed tube'
_diffrn_radiation_type MoK\a
_diffrn_radiation_wavelength .71069
_diffrn_reflns_av_R_equivalents .0270
_diffrn_reflns_av_sigmaI/netI .0494
_diffrn_reflns_limit_h_max 16
_diffrn_reflns_limit_h_min -16
_diffrn_reflns_limit_k_max 11
_diffrn_reflns_limit_k_min -10
_diffrn_reflns_limit_l_max 18
_diffrn_reflns_limit_l_min -18
_diffrn_reflns_number 7442
_diffrn_reflns_theta_full 23.49
_diffrn_reflns_theta_max 23.49
_diffrn_reflns_theta_min 2.44
_diffrn_standards_decay_% 0
_diffrn_standards_interval_count 0
_diffrn_standards_interval_time 0
_diffrn_standards_number 0
_exptl_absorpt_coefficient_mu .080
_exptl_absorpt_correction_type none
_exptl_crystal_colour colorless
_exptl_crystal_density_diffrn 1.145
_exptl_crystal_density_meas ?
_exptl_crystal_density_method 'not measured'
_exptl_crystal_description parallelpiped
_exptl_crystal_F_000 968
_exptl_crystal_size_max .42
_exptl_crystal_size_mid .36
_exptl_crystal_size_min .18
_refine_diff_density_max .332
_refine_diff_density_min -.385
_refine_ls_extinction_expression Fc^*^=kFc[1+0.001xFc^2^\l^3^/sin(2\q)]^-1/4^
_refine_ls_extinction_method none
_refine_ls_goodness_of_fit_ref 1.030
_refine_ls_hydrogen_treatment constr
_refine_ls_matrix_type full
_refine_ls_number_parameters 540
_refine_ls_number_reflns 4045
_refine_ls_number_restraints 9
_refine_ls_restrained_S_all 1.038
_refine_ls_R_factor_all .0745
_refine_ls_R_factor_gt .0565
_refine_ls_shift/su_max .005
_refine_ls_shift/su_mean .000
_refine_ls_structure_factor_coef Fsqd
_refine_ls_weighting_details 'calc w = 1/[\s^2^(Fo^2^)+(0.1107P)^2^+0.3625P] where P = (Fo^2^+2Fc^2^)/3'
_refine_ls_weighting_scheme calc
_refine_ls_wR_factor_gt .1515
_refine_ls_wR_factor_ref .1663
_reflns_number_gt 3198
_reflns_number_total 4045
_reflns_threshold_expression I>2\s(I)
_cod_data_source_file na6127.cif
_cod_data_source_block I
_cod_depositor_comments
;
The following automatic conversions were performed:
'_symmetry_cell_setting' value 'Monoclinic' changed to 'monoclinic'
according to '/home/saulius/struct/CIF-dictionaries/cif_core.dic'
dictionary named 'cif_core.dic' version 2.4.1 from 2010-06-29.

Automatic conversion script
Id: cif_fix_enum 1527 2010-12-29 10:47:43Z saulius 

The following automatic conversions were performed:

'_chemical_melting_point' value 'not measured' was changed to '?' -
the value is undefined or not given.

'_symmetry_cell_setting' value
'Monoclinic' changed to 'monoclinic' according to
/home/saulius/struct/CIF-dictionaries/cif_core.dic dictionary named
'cif_core.dic' version 2.4.1 from 2010-06-29.

Automatic conversion script
Id: cif_fix_values 1715 2011-07-08 13:25:40Z adriana 

The following automatic conversions were performed:

'_exptl_crystal_density_meas' value 'not measured' was changed to '?'
- the value is perceived as not measured.

Automatic conversion script
Id: cif_fix_values 3008 2015-01-20 13:52:24Z robertas 
;
_cod_original_sg_symbol_H-M 'P 21'
_cod_database_code 2200930
_cod_database_fobs_code 2200930

loop_
_symmetry_equiv_pos_as_xyz
'x, y, z'
'-x, y+1/2, -z'

loop_
_atom_site_label
_atom_site_fract_x
_atom_site_fract_y
_atom_site_fract_z
_atom_site_U_iso_or_equiv
_atom_site_adp_type
_atom_site_calc_flag
_atom_site_refinement_flags
_atom_site_occupancy
_atom_site_disorder_assembly
_atom_site_disorder_group
_atom_site_type_symbol
C1 .0480(3) .0241(4) -.1210(3) .0560(12) Uani d . 1 . . C
O1 .0637(2) .0713(4) .0167(2) .0709(10) Uani d . 1 . . O
H1 .0338 .0994 .0498 .106 Uiso calc R 1 . . H
C2 .0152(3) .0860(5) -.0587(4) .0649(14) Uani d . 1 . . C
C3 -.0644(4) .1584(5) -.0734(4) .0736(16) Uani d . 1 . . C
H3 -.0849 .2027 -.0319 .088 Uiso calc R 1 . . H
C4 -.1115(4) .1638(6) -.1484(5) .088(2) Uani d . 1 . . C
H4 -.1649 .2118 -.1584 .106 Uiso calc R 1 . . H
C5 -.0816(4) .0987(7) -.2107(5) .087(2) Uani d . 1 . . C
H5 -.1154 .1033 -.2619 .104 Uiso calc R 1 . . H
C6 -.0012(4) .0261(6) -.1982(4) .0697(15) Uani d . 1 . . C
C7 .0303(4) -.0448(7) -.2665(4) .0869(18) Uani d . 1 . . C
H7A .0306 -.1349 -.2544 .104 Uiso calc R 1 . . H
H7B -.0143 -.0313 -.3143 .104 Uiso calc R 1 . . H
C8 .1222(4) -.0096(6) -.2850(3) .0745(15) Uani d . 1 . . C
H8 .1369 .0764 -.2819 .089 Uiso calc R 1 . . H
C9 .1845(5) -.0856(7) -.3050(4) .0826(18) Uani d . 1 . . C
H9 .1690 -.1712 -.3098 .099 Uiso calc R 1 . . H
C10 .2786(4) -.0509(7) -.3212(4) .0838(17) Uani d . 1 . . C
H10A .2877 .0395 -.3118 .101 Uiso calc R 1 . . H
H10B .2814 -.0665 -.3774 .101 Uiso calc R 1 . . H
C12 .3568(4) -.1216(5) -.2714(3) .0654(13) Uani d . 1 . . C
H12 .3558 -.2081 -.2929 .078 Uiso calc R 1 . . H
C11 .4492(4) -.0656(6) -.2808(4) .0843(18) Uani d . 1 . . C
H11A .4584 -.0732 -.3357 .126 Uiso calc R 1 . . H
H11B .4968 -.1108 -.2470 .126 Uiso calc R 1 . . H
H11C .4509 .0224 -.2658 .126 Uiso calc R 1 . . H
C13 .3432(3) -.1339(4) -.1840(3) .0551(12) Uani d . 1 . . C
H13 .2832 -.1731 -.1828 .066 Uiso calc R 1 . . H
O2 .4123(2) -.2155(3) -.1408(2) .0634(9) Uani d . 1 . . O
H2 .3922 -.2880 -.1397 .095 Uiso calc R 1 . . H
C14 .3468(3) -.0090(4) -.1375(3) .0530(11) Uani d . 1 . . C
H14A .4104 .0154 -.1215 .064 Uiso calc R 1 . . H
H14B .3172 .0570 -.1724 .064 Uiso calc R 1 . . H
C15 .3006(3) -.0175(4) -.0635(3) .0471(11) Uani d . 1 . . C
H15 .2981 -.1067 -.0472 .057 Uiso calc R 1 . . H
O3 .20636(19) .0326(3) -.08295(19) .0510(8) Uani d . 1 . . O
C16 .1363(3) -.0468(5) -.1022(3) .0548(12) Uani d . 1 . . C
O4 .1454(2) -.1608(3) -.1051(3) .0726(10) Uani d . 1 . . O
C17 .3458(3) .0605(5) .0071(3) .0517(11) Uani d . 1 . . C
H17A .4109 .0420 .0167 .062 Uiso calc R 1 . . H
H17B .3384 .1500 -.0059 .062 Uiso calc R 1 . . H
C18 .3060(3) .0336(5) .0821(3) .0585(12) Uani d . 1 . . C
H18A .2460 .0724 .0791 .070 Uiso calc R 1 . . H
H18B .3000 -.0572 .0895 .070 Uiso calc R 1 . . H
O5 .3689(2) .0875(4) .1475(2) .0673(9) Uani d . 1 . . O
C19 .3582(4) .0544(6) .2215(3) .0655(13) Uani d . 1 . . C
C20 .4304(4) .1171(7) .2828(3) .0817(17) Uani d . 1 . . C
H20A .4892 .1103 .2643 .098 Uiso calc R 1 . . H
H20B .4159 .2067 .2856 .098 Uiso calc R 1 . . H
O6 .2994(3) -.0143(5) .2356(2) .0970(15) Uani d . 1 . . O
C21 .4389(5) .0634(9) .3637(4) .098(2) Uani d . 1 . . C
H21A .4579 -.0247 .3621 .117 Uiso calc R 1 . . H
H21B .3795 .0653 .3814 .117 Uiso calc R 1 . . H
C22 .5085(6) .1362(9) .4242(4) .115(3) Uani d D 1 . . C
H22A .5663 .1413 .4037 .138 Uiso calc R 1 . . H
H22B .4865 .2223 .4292 .138 Uiso calc R 1 . . H
C23 .5249(9) .0767(13) .5050(5) .174(5) Uani d D 1 . . C
H23A .5553 -.0043 .5014 .209 Uiso calc R 1 . . H
H23B .4663 .0603 .5223 .209 Uiso calc R 1 . . H
C24 .5836(7) .1595(12) .5682(7) .160(4) Uiso d D 1 . . C
H24A .5470 .2317 .5800 .192 Uiso calc R 1 . . H
H24B .5978 .1103 .6171 .192 Uiso calc R 1 . . H
C25 .6701(8) .2078(16) .5465(8) .186(5) Uiso d D 1 . . C
H25A .6585 .2776 .5088 .223 Uiso calc R 1 . . H
H25B .7022 .1411 .5225 .223 Uiso calc R 1 . . H
C26 .7267(10) .2533(15) .6257(8) .195(6) Uiso d D 1 . . C
H26A .6878 .2990 .6564 .293 Uiso calc R 1 . . H
H26B .7751 .3080 .6143 .293 Uiso calc R 1 . . H
H26C .7526 .1811 .6559 .293 Uiso calc R 1 . . H
C27 .4071(3) .3765(5) -.1188(3) .0570(12) Uani d . 1 . . C
O7 .4521(2) .3568(4) .0203(2) .0652(9) Uani d . 1 . . O
H7C .4913 .3240 .0537 .098 Uiso calc R 1 . . H
C28 .4681(3) .3268(4) -.0539(3) .0570(12) Uani d . 1 . . C
C29 .5420(4) .2505(5) -.0684(4) .0671(14) Uani d . 1 . . C
H29 .5818 .2153 -.0260 .081 Uiso calc R 1 . . H
C30 .5544(4) .2290(6) -.1459(5) .0785(17) Uani d . 1 . . C
H30 .6025 .1774 -.1560 .094 Uiso calc R 1 . . H
C31 .4970(4) .2823(6) -.2097(4) .0809(17) Uani d . 1 . . C
H31 .5087 .2691 -.2616 .097 Uiso calc R 1 . . H
C32 .4222(4) .3549(5) -.1973(4) .0680(14) Uani d . 1 . . C
C33 .3580(4) .4080(8) -.2686(4) .0874(19) Uani d . 1 . . C
H33A .3635 .4999 -.2677 .105 Uiso calc R 1 . . H
H33B .3785 .3783 -.3172 .105 Uiso calc R 1 . . H
C34 .2597(4) .3750(6) -.2730(3) .0784(16) Uani d . 1 . . C
H34 .2465 .2933 -.2573 .094 Uiso calc R 1 . . H
C35 .1899(5) .4494(7) -.2968(4) .0815(17) Uani d . 1 . . C
H35 .2039 .5303 -.3135 .098 Uiso calc R 1 . . H
C36 .0914(5) .4203(7) -.3005(4) .0865(18) Uani d . 1 . . C
H36A .0855 .3347 -.2807 .104 Uiso calc R 1 . . H
H36B .0627 .4219 -.3562 .104 Uiso calc R 1 . . H
C37 .0386(4) .5112(5) -.2526(3) .0705(15) Uani d . 1 . . C
H37 .0348 .5930 -.2807 .085 Uiso calc R 1 . . H
C38 -.0606(4) .4669(7) -.2517(5) .095(2) Uani d . 1 . . C
H38A -.0917 .4592 -.3058 .142 Uiso calc R 1 . . H
H38B -.0919 .5279 -.2234 .142 Uiso calc R 1 . . H
H38C -.0601 .3859 -.2255 .142 Uiso calc R 1 . . H
C39 .0903(3) .5351(4) -.1690(3) .0587(12) Uani d . 1 . . C
H39 .1504 .5705 -.1744 .070 Uiso calc R 1 . . H
O8 .0410(2) .6291(3) -.1296(2) .0674(10) Uani d . 1 . . O
H8A .0675 .6976 -.1289 .101 Uiso calc R 1 . . H
C40 .1054(3) .4194(5) -.1147(3) .0600(13) Uani d . 1 . . C
H40A .0497 .4027 -.0926 .072 Uiso calc R 1 . . H
H40B .1171 .3463 -.1466 .072 Uiso calc R 1 . . H
C41 .1843(3) .4338(4) -.0460(3) .0547(12) Uani d . 1 . . C
H41 .1942 .5240 -.0330 .066 Uiso calc R 1 . . H
C42 .3285(3) .4528(5) -.0998(3) .0532(12) Uani d . 1 . . C
O9 .2678(2) .3794(3) -.0715(2) .0545(8) Uani d . 1 . . O
O10 .3188(2) .5660(3) -.1096(3) .0706(10) Uani d . 1 . . O
C43 .1713(3) .3616(5) .0280(3) .0579(12) Uani d . 1 . . C
H43A .1124 .3843 .0426 .069 Uiso calc R 1 . . H
H43B .1699 .2715 .0159 .069 Uiso calc R 1 . . H
C44 .2442(4) .3855(6) .0981(3) .0680(14) Uani d . 1 . . C
H44A .3022 .3504 .0884 .082 Uiso calc R 1 . . H
H44B .2518 .4761 .1077 .082 Uiso calc R 1 . . H
O11 .2145(3) .3242(4) .1662(2) .0789(11) Uani d . 1 . . O
O12 .3076(4) .4453(7) .2512(3) .1121(17) Uani d . 1 . . O
C45 .2515(5) .3631(7) .2393(4) .0817(17) Uani d . 1 . . C
C46 .2132(5) .2943(8) .3029(4) .0912(19) Uani d . 1 . . C
H46A .2300 .2053 .3008 .109 Uiso calc R 1 . . H
H46B .1469 .2994 .2916 .109 Uiso calc R 1 . . H
C47 .2437(6) .3418(13) .3852(5) .136(3) Uani d . 1 . . C
H47A .2172 .4253 .3901 .164 Uiso calc R 1 . . H
H47B .3098 .3518 .3930 .164 Uiso calc R 1 . . H
C48 .2184(7) .2571(13) .4525(8) .164(4) Uiso d D 1 . . C
H48A .2457 .1739 .4485 .196 Uiso calc R 1 . . H
H48B .2448 .2932 .5038 .196 Uiso calc R 1 . . H
C49 .1168(8) .2412(16) .4510(8) .189(5) Uiso d D 1 . . C
H49A .0906 .3258 .4499 .227 Uiso calc R 1 . . H
H49B .0927 .2015 .4002 .227 Uiso calc R 1 . . H
C50 .0794(10) .1687(18) .5150(9) .207(6) Uiso d D 1 . . C
H50A .0994 .2109 .5657 .248 Uiso calc R 1 . . H
H50B .1071 .0848 .5184 .248 Uiso calc R 1 . . H
C51 -.0256(11) .152(3) .5057(15) .285(10) Uiso d D 1 . . C
H51A -.0462 .1027 .4576 .342 Uiso calc R 1 . . H
H51B -.0405 .1037 .5511 .342 Uiso calc R 1 . . H
C52 -.076(3) .277(4) .501(3) .68(5) Uiso d D 1 . . C
H52A -.1412 .2618 .4940 1.014 Uiso calc R 1 . . H
H52B -.0621 .3250 .4557 1.014 Uiso calc R 1 . . H
H52C -.0581 .3247 .5491 1.014 Uiso calc R 1 . . H

loop_
_atom_site_aniso_label
_atom_site_aniso_U_11
_atom_site_aniso_U_22
_atom_site_aniso_U_33
_atom_site_aniso_U_12
_atom_site_aniso_U_13
_atom_site_aniso_U_23
C1 .045(3) .045(3) .079(3) -.012(2) .012(3) .006(2)
O1 .053(2) .073(2) .089(3) .0026(18) .0198(19) -.006(2)
C2 .045(3) .049(3) .101(4) -.011(2) .013(3) .010(3)
C3 .051(3) .054(3) .120(5) .005(2) .025(3) .020(3)
C4 .047(3) .079(4) .138(6) .011(3) .014(4) .043(4)
C5 .044(3) .092(4) .120(5) -.004(3) -.003(3) .029(4)
C6 .051(3) .072(3) .084(4) -.010(3) .002(3) .011(3)
C7 .072(4) .096(4) .085(4) -.007(3) -.012(3) -.003(4)
C8 .078(4) .075(4) .066(3) .003(3) -.003(3) .003(3)
C9 .092(4) .084(4) .065(4) .002(4) -.008(3) -.007(3)
C10 .097(5) .096(4) .060(3) .002(4) .017(3) .002(3)
C12 .073(3) .056(3) .072(3) -.003(3) .025(3) -.007(2)
C11 .089(4) .083(4) .090(4) -.009(3) .042(3) -.004(3)
C13 .046(2) .050(3) .070(3) -.008(2) .012(2) -.002(2)
O2 .0526(19) .0456(17) .092(3) -.0038(15) .0125(18) .0000(16)
C14 .050(3) .041(2) .068(3) -.002(2) .009(2) -.001(2)
C15 .040(2) .035(2) .067(3) -.0013(18) .008(2) .000(2)
O3 .0426(16) .0356(15) .073(2) -.0043(13) .0032(14) .0014(13)
C16 .048(3) .047(3) .069(3) -.010(2) .008(2) .004(2)
O4 .058(2) .038(2) .123(3) -.0137(15) .018(2) -.0052(18)
C17 .042(2) .049(2) .064(3) -.001(2) .004(2) -.003(2)
C18 .047(3) .055(3) .071(3) -.001(2) .002(2) -.002(2)
O5 .065(2) .071(2) .063(2) -.0088(18) .0018(17) -.0051(18)
C19 .057(3) .072(3) .066(4) .009(3) .006(3) -.003(3)
C20 .078(4) .092(4) .073(4) .005(3) .003(3) -.010(3)
O6 .082(3) .138(4) .070(3) -.030(3) .010(2) .013(3)
C21 .103(5) .117(5) .069(4) .001(4) .000(3) -.006(4)
C22 .141(7) .123(6) .073(4) -.002(6) -.008(4) .009(4)
C23 .194(12) .207(12) .105(7) -.032(10) -.027(7) -.014(8)
C27 .046(3) .047(3) .081(4) -.013(2) .017(2) .001(2)
O7 .0464(18) .072(2) .075(2) .0029(16) .0027(16) -.0064(18)
C28 .046(3) .044(2) .079(4) -.007(2) .004(2) -.004(2)
C29 .050(3) .063(3) .088(4) -.003(2) .011(3) -.006(3)
C30 .053(3) .071(4) .115(5) -.002(3) .023(3) -.011(4)
C31 .075(4) .079(4) .096(5) -.011(3) .033(4) -.015(3)
C32 .061(3) .064(3) .083(4) -.012(3) .024(3) .003(3)
C33 .085(4) .107(5) .070(4) .004(4) .014(3) .004(3)
C34 .085(4) .077(4) .069(4) -.007(3) .001(3) -.006(3)
C35 .085(4) .089(4) .069(4) -.003(4) .008(3) .001(3)
C36 .091(4) .083(4) .078(4) .001(3) -.012(3) -.005(3)
C37 .066(3) .059(3) .079(4) -.008(3) -.012(3) .011(3)
C38 .060(4) .085(4) .130(6) -.016(3) -.014(4) .007(4)
C39 .046(3) .042(2) .086(4) -.007(2) .000(2) .004(2)
O8 .054(2) .0431(18) .106(3) -.0071(15) .0156(18) .0035(17)
C40 .053(3) .044(3) .080(3) -.006(2) .003(3) .005(2)
C41 .045(3) .043(2) .076(3) .001(2) .011(2) .001(2)
C42 .047(3) .045(3) .067(3) -.010(2) .006(2) -.003(2)
O9 .0485(17) .0384(16) .078(2) -.0047(14) .0152(15) .0035(14)
O10 .056(2) .040(2) .117(3) -.0070(15) .0158(19) .0069(18)
C43 .051(3) .048(3) .076(3) .002(2) .015(2) .001(2)
C44 .070(3) .066(3) .070(3) .002(3) .017(3) .002(3)
O11 .096(3) .071(2) .070(3) .000(2) .015(2) .002(2)
O12 .087(3) .154(5) .093(3) -.022(4) .006(3) -.011(3)
C45 .064(4) .099(5) .081(4) .025(4) .008(3) -.004(4)
C46 .090(4) .109(5) .074(4) .018(4) .010(3) .000(4)
C47 .121(6) .203(10) .084(5) -.002(7) .010(4) .002(6)

loop_
_atom_type_symbol
_atom_type_description
_atom_type_scat_dispersion_real
_atom_type_scat_dispersion_imag
_atom_type_scat_source
C C .0033 .0000 'International Tables Vol C Tables 4.2.6.8 and 6.1.1.4'
H H .0000 .0000 'International Tables Vol C Tables 4.2.6.8 and 6.1.1.4'
O O .0106 .0000 'International Tables Vol C Tables 4.2.6.8 and 6.1.1.4'

loop_
_geom_angle_atom_site_label_1
_geom_angle_atom_site_label_2
_geom_angle_atom_site_label_3
_geom_angle
_geom_angle_publ_flag
C2 C1 C6 120.7(5) no
C2 C1 C16 118.1(5) no
C6 C1 C16 121.2(5) no
C2 O1 H1 109.5 no
O1 C2 C1 117.2(4) no
O1 C2 C3 122.3(6) no
C1 C2 C3 120.5(6) no
C4 C3 C2 119.3(6) no
C4 C3 H3 120.3 no
C2 C3 H3 120.3 no
C3 C4 C5 120.9(6) no
C3 C4 H4 119.5 no
C5 C4 H4 119.5 no
C4 C5 C6 121.2(6) no
C4 C5 H5 119.4 no
C6 C5 H5 119.4 no
C1 C6 C5 117.3(6) no
C1 C6 C7 122.1(5) no
C5 C6 C7 120.6(6) no
C8 C7 C6 115.9(5) no
C8 C7 H7A 108.3 no
C6 C7 H7A 108.3 no
C8 C7 H7B 108.3 no
C6 C7 H7B 108.3 no
H7A C7 H7B 107.4 no
C9 C8 C7 127.3(6) no
C9 C8 H8 116.4 no
C7 C8 H8 116.4 no
C8 C9 C10 127.4(7) no
C8 C9 H9 116.3 no
C10 C9 H9 116.3 no
C9 C10 C12 115.2(5) no
C9 C10 H10A 108.5 no
C12 C10 H10A 108.5 no
C9 C10 H10B 108.5 no
C12 C10 H10B 108.5 no
H10A C10 H10B 107.5 no
C10 C12 C11 111.8(5) no
C10 C12 C13 112.1(4) no
C11 C12 C13 112.9(5) no
C10 C12 H12 106.5 no
C11 C12 H12 106.5 no
C13 C12 H12 106.5 no
C12 C11 H11A 109.5 no
C12 C11 H11B 109.5 no
H11A C11 H11B 109.5 no
C12 C11 H11C 109.5 no
H11A C11 H11C 109.5 no
H11B C11 H11C 109.5 no
O2 C13 C12 110.6(4) no
O2 C13 C14 106.6(4) no
C12 C13 C14 115.1(4) no
O2 C13 H13 108.1 no
C12 C13 H13 108.1 no
C14 C13 H13 108.1 no
C13 O2 H2 109.5 no
C15 C14 C13 112.8(4) no
C15 C14 H14A 109.0 no
C13 C14 H14A 109.0 no
C15 C14 H14B 109.0 no
C13 C14 H14B 109.0 no
H14A C14 H14B 107.8 no
O3 C15 C17 105.5(3) no
O3 C15 C14 108.9(3) no
C17 C15 C14 114.6(4) no
O3 C15 H15 109.2 no
C17 C15 H15 109.2 no
C14 C15 H15 109.2 no
C16 O3 C15 120.1(3) no
O4 C16 O3 123.1(5) no
O4 C16 C1 125.9(4) no
O3 C16 C1 111.0(4) no
C18 C17 C15 112.3(4) no
C18 C17 H17A 109.2 no
C15 C17 H17A 109.2 no
C18 C17 H17B 109.2 no
C15 C17 H17B 109.2 no
H17A C17 H17B 107.9 no
O5 C18 C17 106.3(4) no
O5 C18 H18A 110.5 no
C17 C18 H18A 110.5 no
O5 C18 H18B 110.5 no
C17 C18 H18B 110.5 no
H18A C18 H18B 108.7 no
C19 O5 C18 117.4(4) no
O6 C19 O5 123.2(5) no
O6 C19 C20 126.1(6) no
O5 C19 C20 110.7(5) no
C21 C20 C19 114.7(6) no
C21 C20 H20A 108.6 no
C19 C20 H20A 108.6 no
C21 C20 H20B 108.6 no
C19 C20 H20B 108.6 no
H20A C20 H20B 107.6 no
C20 C21 C22 112.3(7) no
C20 C21 H21A 109.1 no
C22 C21 H21A 109.1 no
C20 C21 H21B 109.1 no
C22 C21 H21B 109.1 no
H21A C21 H21B 107.9 no
C23 C22 C21 113.4(7) no
C23 C22 H22A 108.9 no
C21 C22 H22A 108.9 no
C23 C22 H22B 108.9 no
C21 C22 H22B 108.9 no
H22A C22 H22B 107.7 no
C22 C23 C24 113.1(9) no
C22 C23 H23A 109.0 no
C24 C23 H23A 109.0 no
C22 C23 H23B 109.0 no
C24 C23 H23B 109.0 no
H23A C23 H23B 107.8 no
C25 C24 C23 116.1(11) no
C25 C24 H24A 108.3 no
C23 C24 H24A 108.3 no
C25 C24 H24B 108.3 no
C23 C24 H24B 108.3 no
H24A C24 H24B 107.4 no
C24 C25 C26 105.5(10) no
C24 C25 H25A 110.6 no
C26 C25 H25A 110.6 no
C24 C25 H25B 110.6 no
C26 C25 H25B 110.6 no
H25A C25 H25B 108.8 no
C25 C26 H26A 109.5 no
C25 C26 H26B 109.5 no
H26A C26 H26B 109.5 no
C25 C26 H26C 109.5 no
H26A C26 H26C 109.5 no
H26B C26 H26C 109.5 no
C32 C27 C28 120.1(5) no
C32 C27 C42 122.5(5) no
C28 C27 C42 117.4(5) no
C28 O7 H7C 109.5 no
O7 C28 C29 123.2(5) no
O7 C28 C27 116.9(4) no
C29 C28 C27 119.9(5) no
C30 C29 C28 118.9(6) no
C30 C29 H29 120.6 no
C28 C29 H29 120.6 no
C29 C30 C31 121.4(6) no
C29 C30 H30 119.3 no
C31 C30 H30 119.3 no
C30 C31 C32 121.0(6) no
C30 C31 H31 119.5 no
C32 C31 H31 119.5 no
C31 C32 C27 118.7(6) no
C31 C32 C33 119.9(6) no
C27 C32 C33 121.4(5) no
C34 C33 C32 116.2(5) no
C34 C33 H33A 108.2 no
C32 C33 H33A 108.2 no
C34 C33 H33B 108.2 no
C32 C33 H33B 108.2 no
H33A C33 H33B 107.4 no
C35 C34 C33 126.5(6) no
C35 C34 H34 116.7 no
C33 C34 H34 116.7 no
C34 C35 C36 127.9(7) no
C34 C35 H35 116.1 no
C36 C35 H35 116.1 no
C35 C36 C37 115.1(5) no
C35 C36 H36A 108.5 no
C37 C36 H36A 108.5 no
C35 C36 H36B 108.5 no
C37 C36 H36B 108.5 no
H36A C36 H36B 107.5 no
C39 C37 C38 112.6(5) no
C39 C37 C36 111.6(4) no
C38 C37 C36 112.1(5) no
C39 C37 H37 106.7 no
C38 C37 H37 106.7 no
C36 C37 H37 106.7 no
C37 C38 H38A 109.5 no
C37 C38 H38B 109.5 no
H38A C38 H38B 109.5 no
C37 C38 H38C 109.5 no
H38A C38 H38C 109.5 no
H38B C38 H38C 109.5 no
O8 C39 C37 108.8(4) no
O8 C39 C40 107.9(4) no
C37 C39 C40 115.7(4) no
O8 C39 H39 108.0 no
C37 C39 H39 108.0 no
C40 C39 H39 108.0 no
C39 O8 H8A 109.5 no
C41 C40 C39 113.9(4) no
C41 C40 H40A 108.8 no
C39 C40 H40A 108.8 no
C41 C40 H40B 108.8 no
C39 C40 H40B 108.8 no
H40A C40 H40B 107.7 no
O9 C41 C43 105.4(4) no
O9 C41 C40 108.3(4) no
C43 C41 C40 113.8(4) no
O9 C41 H41 109.7 no
C43 C41 H41 109.7 no
C40 C41 H41 109.7 no
O10 C42 O9 123.5(5) no
O10 C42 C27 125.6(5) no
O9 C42 C27 110.9(4) no
C42 O9 C41 121.2(4) no
C44 C43 C41 114.0(4) no
C44 C43 H43A 108.8 no
C41 C43 H43A 108.8 no
C44 C43 H43B 108.8 no
C41 C43 H43B 108.8 no
H43A C43 H43B 107.6 no
O11 C44 C43 106.6(4) no
O11 C44 H44A 110.4 no
C43 C44 H44A 110.4 no
O11 C44 H44B 110.4 no
C43 C44 H44B 110.4 no
H44A C44 H44B 108.6 no
C45 O11 C44 117.8(5) no
O12 C45 O11 123.6(7) no
O12 C45 C46 124.5(6) no
O11 C45 C46 111.9(6) no
C45 C46 C47 114.9(7) no
C45 C46 H46A 108.5 no
C47 C46 H46A 108.5 no
C45 C46 H46B 108.5 no
C47 C46 H46B 108.5 no
H46A C46 H46B 107.5 no
C46 C47 C48 115.2(10) no
C46 C47 H47A 108.5 no
C48 C47 H47A 108.5 no
C46 C47 H47B 108.5 no
C48 C47 H47B 108.5 no
H47A C47 H47B 107.5 no
C49 C48 C47 114.0(10) no
C49 C48 H48A 108.8 no
C47 C48 H48A 108.8 no
C49 C48 H48B 108.8 no
C47 C48 H48B 108.8 no
H48A C48 H48B 107.7 no
C50 C49 C48 121.4(12) no
C50 C49 H49A 107.0 no
C48 C49 H49A 107.0 no
C50 C49 H49B 107.0 no
C48 C49 H49B 107.0 no
H49A C49 H49B 106.7 no
C49 C50 C51 117.6(15) no
C49 C50 H50A 107.9 no
C51 C50 H50A 107.9 no
C49 C50 H50B 107.9 no
C51 C50 H50B 107.9 no
H50A C50 H50B 107.2 no
C52 C51 C50 113(3) no
C52 C51 H51A 109.1 no
C50 C51 H51A 109.1 no
C52 C51 H51B 109.1 no
C50 C51 H51B 109.1 no
H51A C51 H51B 107.8 no
C51 C52 H52A 109.5 no
C51 C52 H52B 109.5 no
H52A C52 H52B 109.5 no
C51 C52 H52C 109.5 no
H52A C52 H52C 109.5 no
H52B C52 H52C 109.5 no

loop_
_geom_bond_atom_site_label_1
_geom_bond_atom_site_label_2
_geom_bond_site_symmetry_2
_geom_bond_distance
_geom_bond_publ_flag
C1 C2 . 1.385(8) no
C1 C6 . 1.390(8) no
C1 C16 . 1.493(7) no
O1 C2 . 1.370(7) no
O1 H1 . .8200 no
C2 C3 . 1.390(7) no
C3 C4 . 1.349(10) no
C3 H3 . .9300 no
C4 C5 . 1.383(10) no
C4 H4 . .9300 no
C5 C6 . 1.401(8) no
C5 H5 . .9300 no
C6 C7 . 1.506(9) no
C7 C8 . 1.485(9) no
C7 H7A . .9700 no
C7 H7B . .9700 no
C8 C9 . 1.303(9) no
C8 H8 . .9300 no
C9 C10 . 1.502(9) no
C9 H9 . .9300 no
C10 C12 . 1.514(9) no
C10 H10A . .9700 no
C10 H10B . .9700 no
C12 C11 . 1.517(8) no
C12 C13 . 1.523(7) no
C12 H12 . .9800 no
C11 H11A . .9600 no
C11 H11B . .9600 no
C11 H11C . .9600 no
C13 O2 . 1.443(6) no
C13 C14 . 1.528(7) no
C13 H13 . .9800 no
O2 H2 . .8200 no
C14 C15 . 1.515(7) no
C14 H14A . .9700 no
C14 H14B . .9700 no
C15 O3 . 1.477(5) no
C15 C17 . 1.514(6) no
C15 H15 . .9800 no
O3 C16 . 1.331(5) no
C16 O4 . 1.209(6) no
C17 C18 . 1.502(7) no
C17 H17A . .9700 no
C17 H17B . .9700 no
C18 O5 . 1.444(6) no
C18 H18A . .9700 no
C18 H18B . .9700 no
O5 C19 . 1.329(7) no
C19 O6 . 1.181(7) no
C19 C20 . 1.517(8) no
C20 C21 . 1.464(9) no
C20 H20A . .9700 no
C20 H20B . .9700 no
C21 C22 . 1.538(10) no
C21 H21A . .9700 no
C21 H21B . .9700 no
C22 C23 . 1.485(9) no
C22 H22A . .9700 no
C22 H22B . .9700 no
C23 C24 . 1.538(9) no
C23 H23A . .9700 no
C23 H23B . .9700 no
C24 C25 . 1.472(9) no
C24 H24A . .9700 no
C24 H24B . .9700 no
C25 C26 . 1.539(9) no
C25 H25A . .9700 no
C25 H25B . .9700 no
C26 H26A . .9600 no
C26 H26B . .9600 no
C26 H26C . .9600 no
C27 C32 . 1.395(8) no
C27 C28 . 1.408(7) no
C27 C42 . 1.486(7) no
O7 C28 . 1.348(6) no
O7 H7C . .8200 no
C28 C29 . 1.406(7) no
C29 C30 . 1.367(9) no
C29 H29 . .9300 no
C30 C31 . 1.382(9) no
C30 H30 . .9300 no
C31 C32 . 1.385(8) no
C31 H31 . .9300 no
C32 C33 . 1.519(9) no
C33 C34 . 1.482(9) no
C33 H33A . .9700 no
C33 H33B . .9700 no
C34 C35 . 1.308(9) no
C34 H34 . .9300 no
C35 C36 . 1.479(9) no
C35 H35 . .9300 no
C36 C37 . 1.539(9) no
C36 H36A . .9700 no
C36 H36B . .9700 no
C37 C39 . 1.518(8) no
C37 C38 . 1.539(8) no
C37 H37 . .9800 no
C38 H38A . .9600 no
C38 H38B . .9600 no
C38 H38C . .9600 no
C39 O8 . 1.449(6) no
C39 C40 . 1.520(7) no
C39 H39 . .9800 no
O8 H8A . .8200 no
C40 C41 . 1.519(7) no
C40 H40A . .9700 no
C40 H40B . .9700 no
C41 O9 . 1.483(5) no
C41 C43 . 1.498(7) no
C41 H41 . .9800 no
C42 O10 . 1.208(6) no
C42 O9 . 1.327(6) no
C43 C44 . 1.493(8) no
C43 H43A . .9700 no
C43 H43B . .9700 no
C44 O11 . 1.444(7) no
C44 H44A . .9700 no
C44 H44B . .9700 no
O11 C45 . 1.334(8) no
O12 C45 . 1.193(9) no
C45 C46 . 1.478(10) no
C46 C47 . 1.480(11) no
C46 H46A . .9700 no
C46 H46B . .9700 no
C47 C48 . 1.534(15) no
C47 H47A . .9700 no
C47 H47B . .9700 no
C48 C49 . 1.506(9) no
C48 H48A . .9700 no
C48 H48B . .9700 no
C49 C50 . 1.496(9) no
C49 H49A . .9700 no
C49 H49B . .9700 no
C50 C51 . 1.545(10) no
C50 H50A . .9700 no
C50 H50B . .9700 no
C51 C52 . 1.517(11) no
C51 H51A . .9700 no
C51 H51B . .9700 no
C52 H52A . .9600 no
C52 H52B . .9600 no
C52 H52C . .9600 no

loop_
_geom_hbond_atom_site_label_D
_geom_hbond_atom_site_label_H
_geom_hbond_atom_site_label_A
_geom_hbond_site_symmetry_A
_geom_hbond_distance_DH
_geom_hbond_distance_HA
_geom_hbond_distance_DA
_geom_hbond_angle_DHA
_geom_hbond_publ_flag
O1 H1 O8 2_545 .82 1.89 2.700(10) 168 yes
O2 H2 O10 1_545 .82 1.99 2.770(10) 160 yes
O7 H7C O2 2_655 .82 1.93 2.730(10) 167 yes
O8 H8A O4 1_565 .82 1.89 2.690(10) 166 yes
C11 H11B O2 . .96 2.58 2.960(10) 104 no
C13 H13 O4 . .98 2.59 3.400(10) 141 no
C15 H15 O4 . .98 2.39 2.740(10) 101 no
C38 H38B O8 . .96 2.55 2.910(10) 102 no
C39 H39 O10 . .98 2.56 3.380(10) 142 no

loop_
_geom_torsion_atom_site_label_1
_geom_torsion_atom_site_label_2
_geom_torsion_atom_site_label_3
_geom_torsion_atom_site_label_4
_geom_torsion
_geom_torsion_publ_flag
C6 C1 C2 O1 174.9(4) no
C16 C1 C2 O1 -3.7(6) no
C6 C1 C2 C3 -4.4(7) no
C16 C1 C2 C3 177.0(4) no
O1 C2 C3 C4 -176.6(5) no
C1 C2 C3 C4 2.7(7) no
C2 C3 C4 C5 -.3(8) no
C3 C4 C5 C6 -.5(9) no
C2 C1 C6 C5 3.6(7) no
C16 C1 C6 C5 -177.8(5) no
C2 C1 C6 C7 -177.3(5) no
C16 C1 C6 C7 1.3(7) no
C4 C5 C6 C1 -1.2(8) no
C4 C5 C6 C7 179.6(6) no
C1 C6 C7 C8 -58.9(8) no
C5 C6 C7 C8 120.3(6) no
C6 C7 C8 C9 140.4(6) no
C7 C8 C9 C10 -177.9(6) no
C8 C9 C10 C12 124.5(7) no
C9 C10 C12 C11 -170.2(5) no
C9 C10 C12 C13 -42.2(7) no
C10 C12 C13 O2 172.6(4) no
C11 C12 C13 O2 -60.0(5) no
C10 C12 C13 C14 -66.6(6) no
C11 C12 C13 C14 60.9(6) no
O2 C13 C14 C15 -77.6(5) no
C12 C13 C14 C15 159.4(4) no
C13 C14 C15 O3 -97.2(4) no
C13 C14 C15 C17 144.9(4) no
C17 C15 O3 C16 -139.1(4) no
C14 C15 O3 C16 97.4(4) no
C15 O3 C16 O4 -.3(7) no
C15 O3 C16 C1 -179.0(4) no
C2 C1 C16 O4 112.6(6) no
C6 C1 C16 O4 -66.0(7) no
C2 C1 C16 O3 -68.7(5) no
C6 C1 C16 O3 112.7(5) no
O3 C15 C17 C18 68.7(4) no
C14 C15 C17 C18 -171.5(4) no
C15 C17 C18 O5 165.8(4) no
C17 C18 O5 C19 -166.9(4) no
C18 O5 C19 O6 -1.4(8) no
C18 O5 C19 C20 179.0(4) no
O6 C19 C20 C21 14.7(10) no
O5 C19 C20 C21 -165.7(6) no
C19 C20 C21 C22 -176.3(6) no
C20 C21 C22 C23 -174.7(9) no
C21 C22 C23 C24 -171.7(10) no
C22 C23 C24 C25 -50.8(17) no
C23 C24 C25 C26 -164.5(12) no
C32 C27 C28 O7 176.7(4) no
C42 C27 C28 O7 -2.4(6) no
C32 C27 C28 C29 -2.9(7) no
C42 C27 C28 C29 178.0(4) no
O7 C28 C29 C30 -177.8(5) no
C27 C28 C29 C30 1.8(7) no
C28 C29 C30 C31 1.1(8) no
C29 C30 C31 C32 -2.9(9) no
C30 C31 C32 C27 1.7(8) no
C30 C31 C32 C33 -177.6(6) no
C28 C27 C32 C31 1.2(7) no
C42 C27 C32 C31 -179.8(5) no
C28 C27 C32 C33 -179.5(5) no
C42 C27 C32 C33 -.5(8) no
C31 C32 C33 C34 124.4(6) no
C27 C32 C33 C34 -54.8(8) no
C32 C33 C34 C35 141.9(7) no
C33 C34 C35 C36 -178.7(6) no
C34 C35 C36 C37 123.0(7) no
C35 C36 C37 C39 -46.5(7) no
C35 C36 C37 C38 -173.8(5) no
C38 C37 C39 O8 -57.6(6) no
C36 C37 C39 O8 175.3(4) no
C38 C37 C39 C40 64.1(6) no
C36 C37 C39 C40 -63.0(6) no
O8 C39 C40 C41 -79.3(5) no
C37 C39 C40 C41 158.5(5) no
C39 C40 C41 O9 -93.9(5) no
C39 C40 C41 C43 149.3(4) no
C32 C27 C42 O10 -68.6(7) no
C28 C27 C42 O10 110.5(6) no
C32 C27 C42 O9 110.1(5) no
C28 C27 C42 O9 -70.8(5) no
O10 C42 O9 C41 -2.9(7) no
C27 C42 O9 C41 178.3(4) no
C43 C41 O9 C42 -140.6(4) no
C40 C41 O9 C42 97.2(5) no
O9 C41 C43 C44 67.2(5) no
C40 C41 C43 C44 -174.3(4) no
C41 C43 C44 O11 171.9(4) no
C43 C44 O11 C45 -159.6(5) no
C44 O11 C45 O12 .0(9) no
C44 O11 C45 C46 178.6(5) no
O12 C45 C46 C47 4.9(10) no
O11 C45 C46 C47 -173.7(7) no
C45 C46 C47 C48 -169.5(8) no
C46 C47 C48 C49 -62.3(15) no
C47 C48 C49 C50 -176.1(14) no
C48 C49 C50 C51 -176.8(18) no
C49 C50 C51 C52 -58(3) no

loop_
_cod_related_entry_id
_cod_related_entry_database
_cod_related_entry_code
1 ChemSpider 30654648
